data_1535498
loop_
_publ_author_name
'Tkachev, V.V.'
'Davidovich, R.L.'
'Atovmyan, L.O.'

_publ_section_title
;
 Crystal structure of new cesium fluorozirconate Cs5Zr4F21(H2O)3
;
_journal_name_full
;
Koordinatsionnaya Khimiya (= Coordination Chemistry (USSR))
;
_journal_page_first 42
_journal_page_last 47
_journal_volume 18
_journal_year 1992
_chemical_formula_sum 'Cs5 F21 H6 O3 Zr4'
_chemical_name_systematic 'Cs5 (Zr4 F21 (H2 O)3)'
_space_group_IT_number 11
_symmetry_space_group_name_Hall '-P 2c'
_symmetry_space_group_name_H-M 'P 1 1 21/m'
_cell_angle_alpha 90
_cell_angle_beta 90
_cell_angle_gamma 108.08
_cell_formula_units_Z 2
_cell_length_a 15.088
_cell_length_b 12.614
_cell_length_c 6.798
_cell_volume 1229.913
_citation_journal_id_ASTM KOKHDC
_cod_data_source_file Tkachev_KOKHDC_1992_1273.cif
_cod_data_source_block H6Cs5F21O3Zr4
_cod_depositor_comments
;
 Marking attached hydrogen atoms.

 Antanas Vaitkus,
 2017-07-12
;
_cod_original_sg_symbol_Hall '-P 2yb (z,x,y)'
_cod_original_formula_sum 'H6 Cs5 F21 O3 Zr4'
_cod_database_code 1535498

loop_
_symmetry_equiv_pos_as_xyz
x,y,z
-x,-y,z+1/2
-x,-y,-z
x,y,-z-1/2

loop_
_atom_site_label
_atom_site_type_symbol
_atom_site_fract_x
_atom_site_fract_y
_atom_site_fract_z
_atom_site_occupancy
_atom_site_U_iso_or_equiv
_atom_site_attached_hydrogens
Zr1 Zr+4 0.4309 0.7211 0.25 1 0.0 0
Zr2 Zr+4 -0.3169 0.863 0.25 1 0.0 0
Zr3 Zr+4 -0.197 0.6512 0.25 1 0.0 0
Zr4 Zr+4 0.0525 0.7759 0.25 1 0.0 0
Cs1 Cs+1 0.2424 0.7319 0.75 1 0.0 0
Cs2 Cs+1 -0.4471 0.9435 -0.25 1 0.0 0
Cs3 Cs+1 0.0947 0.4641 0.25 1 0.0 0
Cs4 Cs+1 -0.1122 0.8693 0.75 1 0.0 0
Cs5 Cs+1 -0.4032 0.6302 -0.25 1 0.0 0
F1 F-1 0.4015 0.8248 0.0521 1 0.0 0
F2 F-1 0.4214 0.5961 0.05 1 0.0 0
F3 F-1 0.2886 0.6603 0.25 1 0.0 0
F4 F-1 -0.444 0.7809 0.0776 1 0.0 0
F5 F-1 -0.2783 0.8925 0.5302 1 0.0 0
F6 F-1 -0.3831 0.9753 0.25 1 0.0 0
F7 F-1 -0.332 0.6909 0.25 1 0.0 0
F8 F-1 -0.1812 0.8231 0.25 1 0.0 0
F9 F-1 -0.2347 0.6295 -0.0328 1 0.0 0
F10 F-1 -0.0682 0.7308 0.4231 1 0.0 0
F11 F-1 -0.1289 0.5398 0.25 1 0.0 0
F12 F-1 0.0793 0.9042 0.445 1 0.0 0
F13 F-1 0.0836 0.6763 0.4476 1 0.0 0
O1 O-2 -0.1949 0.0305 0.25 1 0.0 2
O2 O-2 -0.3131 0.4858 0.25 1 0.0 2
O3 O-2 0.2139 0.8412 0.25 1 0.0 2
